data_4130869
loop_
_publ_author_name
'Carrillo, Josue Ayuso'
'Turner, Michael L.'
'Ingleson, Michael J.'

_publ_section_title
;
 A General Protocol for the Polycondensation of Thienyl
 N-Methyliminodiacetic Acid Boronate Esters To Form High Molecular Weight
 Copolymers.
;
_journal_issue 40
_journal_name_full 'Journal of the American Chemical Society'
_journal_page_first 13361
_journal_page_last 13368
_journal_paper_doi 10.1021/jacs.6b07666
_journal_volume 138
_journal_year 2016
_chemical_formula_sum 'C28 H14 B2 N2 O8 S2'
_chemical_formula_weight 592.15
_space_group_crystal_system monoclinic
_space_group_IT_number 7
_space_group_name_Hall 'P -2yac'
_space_group_name_H-M_alt 'P 1 n 1'
_symmetry_cell_setting monoclinic
_symmetry_space_group_name_H-M 'P 1 n 1'
_atom_sites_solution_hydrogens geom
_audit_creation_date
;
'Tue Jul 14 02:58:49 2015'
;
_audit_creation_method
;
CrysAlisPro, Agilent Technologies,
Version 1.171.37.33 (release 27-03-2014 CrysAlis171 .NET)
(compiled Mar 27 2014,17:12:48)
;
_cell_angle_alpha 90
_cell_angle_beta 90
_cell_angle_gamma 90
_cell_formula_units_Z 4
_cell_length_a 7.2433(16)
_cell_length_b 20.504(4)
_cell_length_c 27.708(5)
_cell_measurement_reflns_used 1419
_cell_measurement_temperature 150.01(11)
_cell_measurement_theta_max 20.9660
_cell_measurement_theta_min 3.7090
_cell_volume 4115.1(14)
_computing_cell_refinement
;
CrysAlisPro, Agilent Technologies,
Version 1.171.37.33 (release 27-03-2014 CrysAlis171 .NET)
(compiled Mar 27 2014,17:12:48)
;
_computing_data_collection
;
CrysAlisPro, Agilent Technologies,
Version 1.171.37.33 (release 27-03-2014 CrysAlis171 .NET)
(compiled Mar 27 2014,17:12:48)
;
_computing_data_reduction
;
CrysAlisPro, Agilent Technologies,
Version 1.171.37.33 (release 27-03-2014 CrysAlis171 .NET)
(compiled Mar 27 2014,17:12:48)
;
_diffrn_ambient_environment N~2~
_diffrn_ambient_temperature 150.01(11)
_diffrn_detector 'CCD plate'
_diffrn_detector_area_resol_mean 8.0714
_diffrn_detector_type Eos
_diffrn_measured_fraction_theta_full 0.998
_diffrn_measured_fraction_theta_max 0.892
_diffrn_measurement_details
;
#__ type_ start__ end____ width___ exp.time_
  1 omega  -92.00  -34.00   1.0000   50.0000
omega____ theta____ kappa____ phi______ frames
    -      -17.7663  178.0000    0.0000 58

#__ type_ start__ end____ width___ exp.time_
  2 omega   -5.00   48.00   1.0000   50.0000
omega____ theta____ kappa____ phi______ frames
    -       18.8601   37.0000 -120.0000 53

#__ type_ start__ end____ width___ exp.time_
  3 omega   40.00   95.00   1.0000   50.0000
omega____ theta____ kappa____ phi______ frames
    -       18.8601 -178.0000    0.0000 55

#__ type_ start__ end____ width___ exp.time_
  4 omega   34.00   90.00   1.0000   50.0000
omega____ theta____ kappa____ phi______ frames
    -       18.8601 -178.0000   90.0000 56

#__ type_ start__ end____ width___ exp.time_
  5 omega   43.00   69.00   1.0000   50.0000
omega____ theta____ kappa____ phi______ frames
    -       18.8601 -178.0000  150.0000 26

#__ type_ start__ end____ width___ exp.time_
  6 omega   43.00   69.00   1.0000   50.0000
omega____ theta____ kappa____ phi______ frames
    -       18.8601 -178.0000  -60.0000 26

;
_diffrn_measurement_device 'four-circle diffractometer'
_diffrn_measurement_device_type 'SuperNova, Single source at offset, Eos'
_diffrn_measurement_method '\w scans'
_diffrn_orient_matrix_UB_11 0.0056184000
_diffrn_orient_matrix_UB_12 0.0328260000
_diffrn_orient_matrix_UB_13 0.0079025000
_diffrn_orient_matrix_UB_21 0.0860992000
_diffrn_orient_matrix_UB_22 0.0033818000
_diffrn_orient_matrix_UB_23 -0.0119371000
_diffrn_orient_matrix_UB_31 -0.0464918000
_diffrn_orient_matrix_UB_32 0.0103509000
_diffrn_orient_matrix_UB_33 -0.0212086000
_diffrn_radiation_monochromator mirror
_diffrn_radiation_probe x-ray
_diffrn_radiation_type 'Mo K\a'
_diffrn_radiation_wavelength 0.71073
_diffrn_reflns_av_R_equivalents 0.1517
_diffrn_reflns_av_unetI/netI 0.3520
_diffrn_reflns_Laue_measured_fraction_full 0.998
_diffrn_reflns_Laue_measured_fraction_max 0.892
_diffrn_reflns_limit_h_max 7
_diffrn_reflns_limit_h_min -9
_diffrn_reflns_limit_k_max 27
_diffrn_reflns_limit_k_min -25
_diffrn_reflns_limit_l_max 37
_diffrn_reflns_limit_l_min -35
_diffrn_reflns_number 22599
_diffrn_reflns_point_group_measured_fraction_full 0.782
_diffrn_reflns_point_group_measured_fraction_max 0.667
_diffrn_reflns_theta_full 25.242
_diffrn_reflns_theta_max 29.145
_diffrn_reflns_theta_min 3.324
_diffrn_source 'SuperNova (Mo) X-ray Source'
_exptl_absorpt_coefficient_mu 0.166
_exptl_absorpt_correction_T_max 1.00000
_exptl_absorpt_correction_T_min 0.56140
_exptl_absorpt_correction_type multi-scan
_exptl_absorpt_process_details
;
CrysAlisPro, Agilent Technologies,
Version 1.171.37.33 (release 27-03-2014 CrysAlis171 .NET)
(compiled Mar 27 2014,17:12:48)
Empirical absorption correction using spherical harmonics,
 implemented in SCALE3 ABSPACK scaling algorithm.
;
_exptl_crystal_colour white
_exptl_crystal_density_diffrn 0.956
_exptl_crystal_description plate
_exptl_crystal_F_000 1208
_exptl_crystal_size_max 0.280
_exptl_crystal_size_mid 0.110
_exptl_crystal_size_min 0.050
_refine_diff_density_max 0.625
_refine_diff_density_min -0.440
_refine_diff_density_rms 0.101
_refine_ls_abs_structure_details
;
 Flack x determined using 545 quotients [(I+)-(I-)]/[(I+)+(I-)]
 (Parsons, Flack and Wagner, Acta Cryst. B69 (2013) 249-259).
;
_refine_ls_abs_structure_Flack -0.1(4)
_refine_ls_extinction_coef 0.0031(17)
_refine_ls_extinction_expression Fc^*^=kFc[1+0.001xFc^2^\l^3^/sin(2\q)]^-1/4^
_refine_ls_extinction_method 'SHELXL-2014/7 (Sheldrick 2014'
_refine_ls_goodness_of_fit_ref 0.962
_refine_ls_hydrogen_treatment constr
_refine_ls_matrix_type full
_refine_ls_number_parameters 673
_refine_ls_number_reflns 12113
_refine_ls_number_restraints 26
_refine_ls_restrained_S_all 0.970
_refine_ls_R_factor_all 0.3032
_refine_ls_R_factor_gt 0.1390
_refine_ls_shift/su_max 3.033
_refine_ls_shift/su_mean 0.231
_refine_ls_structure_factor_coef Fsqd
_refine_ls_weighting_details 'w=1/[\s^2^(Fo^2^)+(0.1841P)^2^] where P=(Fo^2^+2Fc^2^)/3'
_refine_ls_weighting_scheme calc
_refine_ls_wR_factor_gt 0.3127
_refine_ls_wR_factor_ref 0.4249
_reflns_number_gt 3935
_reflns_number_total 12113
_reflns_threshold_expression 'I > 2\s(I)'
_cod_data_source_file ja6b07666_si_003.cif
_cod_data_source_block amji306na
_cod_original_sg_symbol_H-M 'P n'
_cod_database_code 4130869
_shelx_space_group_comment
;
The symmetry employed for this shelxl refinement is uniquely defined
by the following loop, which should always be used as a source of
symmetry information in preference to the above space-group names.
They are only intended as comments.
;

loop_
_space_group_symop_operation_xyz
'x, y, z'
'x+1/2, -y, z+1/2'

loop_
_atom_site_label
_atom_site_type_symbol
_atom_site_fract_x
_atom_site_fract_y
_atom_site_fract_z
_atom_site_U_iso_or_equiv
_atom_site_adp_type
_atom_site_occupancy
_atom_site_site_symmetry_order
_atom_site_calc_flag
_atom_site_refinement_flags_posn
_atom_site_refinement_flags_adp
B1 B 0.507(5) 0.5558(17) 0.6690(10) 0.058(9) Uani 1 1 d . .
B2 B 0.492(4) 0.3712(13) 0.3597(12) 0.041(7) Uani 1 1 d . .
B3 B 0.481(7) 0.8651(18) 0.6454(10) 0.076(12) Uani 1 1 d . .
B4 B 0.473(6) 1.0690(15) 0.3354(13) 0.085(15) Uani 1 1 d . .
C1 C 0.452(4) 0.530(2) 0.6172(11) 0.098(15) Uani 1 1 d . .
C2 C 0.254(5) 0.5203(13) 0.6052(13) 0.070(10) Uani 1 1 d . .
C3 C 0.292(7) 0.490(9) 0.558(7) 0.52(15) Uani 1 1 d . .
C4 C 0.155(3) 0.4614(10) 0.5121(8) 0.035(5) Uani 1 1 d . .
C5 C 0.289(5) 0.4388(14) 0.4772(8) 0.059(9) Uani 1 1 d . .
C6 C 0.246(5) 0.4099(14) 0.4327(12) 0.068(9) Uani 1 1 d . .
C7 C 0.435(5) 0.4012(11) 0.4094(11) 0.068(10) Uani 1 1 d . .
C8 C 0.480(6) 0.4418(17) 0.4897(11) 0.088(13) Uani 1 1 d . .
C9 C 0.467(4) 0.4796(14) 0.5389(9) 0.052(7) Uani 1 1 d . .
C10 C 0.817(5) 0.5367(14) 0.7001(10) 0.067(10) Uani 1 1 d . .
C11 C 0.680(4) 0.4979(13) 0.7316(12) 0.063(9) Uani 1 1 d . .
H11A H 0.6931 0.4516 0.7251 0.076 Uiso 1 1 calc R U
H11B H 0.7070 0.5053 0.7654 0.076 Uiso 1 1 calc R U
C12 C 0.379(4) 0.5613(7) 0.7553(8) 0.033(6) Uani 1 1 d . .
H12A H 0.4483 0.5705 0.7845 0.039 Uiso 1 1 calc R U
H12B H 0.2626 0.5411 0.7637 0.039 Uiso 1 1 calc R U
C13 C 0.350(4) 0.6254(12) 0.7235(8) 0.043(6) Uani 1 1 d . .
C14 C 0.397(5) 0.4564(14) 0.7075(12) 0.091(13) Uani 1 1 d . .
H14A H 0.4527 0.4388 0.6789 0.137 Uiso 1 1 calc R U
H14B H 0.2681 0.4642 0.7016 0.137 Uiso 1 1 calc R U
H14C H 0.4099 0.4259 0.7335 0.137 Uiso 1 1 calc R U
C15 C 0.794(5) 0.3318(17) 0.3498(9) 0.073(10) Uani 1 1 d . .
C16 C 0.696(3) 0.2647(13) 0.3620(9) 0.052(7) Uani 1 1 d . .
H16A H 0.7274 0.2308 0.3390 0.063 Uiso 1 1 calc R U
H16B H 0.7230 0.2500 0.3945 0.063 Uiso 1 1 calc R U
C17 C 0.415(4) 0.2760(12) 0.3044(9) 0.046(7) Uani 1 1 d . .
H17A H 0.5155 0.2652 0.2826 0.056 Uiso 1 1 calc R U
H17B H 0.3246 0.2411 0.3038 0.056 Uiso 1 1 calc R U
C18 C 0.334(4) 0.3360(10) 0.2920(10) 0.044(6) Uani 1 1 d . .
C19 C 0.378(4) 0.2470(15) 0.3894(8) 0.059(8) Uani 1 1 d . .
H19A H 0.4052 0.2586 0.4222 0.089 Uiso 1 1 calc R U
H19B H 0.4078 0.2019 0.3842 0.089 Uiso 1 1 calc R U
H19C H 0.2486 0.2537 0.3833 0.089 Uiso 1 1 calc R U
C20 C 0.530(3) 0.8902(11) 0.5921(7) 0.035(5) Uani 1 1 d . .
C21 C 0.687(3) 0.9057(12) 0.5758(7) 0.039(6) Uani 1 1 d . .
C22 C 0.684(4) 0.9315(15) 0.5274(13) 0.071(9) Uani 1 1 d . .
C23 C 0.849(6) 0.954(2) 0.4822(9) 0.119(19) Uani 1 1 d . .
C24 C 0.685(2) 0.9859(8) 0.4512(5) 0.016(3) Uani 1 1 d . .
C25 C 0.684(4) 1.0168(17) 0.4063(9) 0.058(8) Uani 1 1 d . .
C26 C 0.516(4) 1.0298(11) 0.3814(8) 0.042(6) Uani 1 1 d . .
C27 C 0.514(5) 0.9715(13) 0.4616(9) 0.056(8) Uani 1 1 d . .
C28 C 0.512(3) 0.9440(12) 0.5101(7) 0.039(6) Uani 1 1 d . .
C29 C 0.159(5) 0.8246(14) 0.6520(10) 0.054(9) Uani 1 1 d . .
C30 C 0.276(4) 0.7724(15) 0.6482(9) 0.061(9) Uani 1 1 d . .
H30A H 0.2542 0.7520 0.6171 0.073 Uiso 1 1 calc R U
H30B H 0.2417 0.7410 0.6728 0.073 Uiso 1 1 calc R U
C31 C 0.537(4) 0.7795(11) 0.7018(8) 0.037(6) Uani 1 1 d . .
H31A H 0.6164 0.7418 0.7057 0.045 Uiso 1 1 calc R U
H31B H 0.4291 0.7736 0.7221 0.045 Uiso 1 1 calc R U
C32 C 0.643(4) 0.8432(11) 0.7173(8) 0.042(7) Uani 1 1 d . .
C33 C 0.614(4) 0.7539(10) 0.6174(10) 0.042(6) Uani 1 1 d . .
H33A H 0.7380 0.7601 0.6285 0.063 Uiso 1 1 calc R U
H33B H 0.5991 0.7737 0.5863 0.063 Uiso 1 1 calc R U
H33C H 0.5878 0.7081 0.6152 0.063 Uiso 1 1 calc R U
C34 C 0.157(5) 1.0403(15) 0.3046(17) 0.089(15) Uani 1 1 d . .
C35 C 0.266(5) 1.0079(9) 0.2690(8) 0.048(8) Uani 1 1 d . .
H35A H 0.2504 1.0280 0.2375 0.058 Uiso 1 1 calc R U
H35B H 0.2336 0.9621 0.2668 0.058 Uiso 1 1 calc R U
C36 C 0.560(5) 1.0682(17) 0.2555(12) 0.102(13) Uani 1 1 d . .
H36A H 0.6551 1.0482 0.2357 0.122 Uiso 1 1 calc R U
H36B H 0.4628 1.0831 0.2342 0.122 Uiso 1 1 calc R U
C37 C 0.632(4) 1.1192(10) 0.2780(7) 0.031(5) Uani 1 1 d . .
C38 C 0.585(4) 0.9509(10) 0.2890(10) 0.056(8) Uani 1 1 d . .
H38A H 0.5706 0.9305 0.2581 0.085 Uiso 1 1 calc R U
H38B H 0.5328 0.9233 0.3135 0.085 Uiso 1 1 calc R U
H38C H 0.7132 0.9578 0.2955 0.085 Uiso 1 1 calc R U
N1 N 0.490(3) 0.5191(10) 0.7205(6) 0.037(5) Uani 1 1 d . .
N2 N 0.487(3) 0.2881(9) 0.3564(7) 0.039(5) Uani 1 1 d . .
N3 N 0.481(3) 0.7851(8) 0.6527(7) 0.039(5) Uani 1 1 d . .
N4 N 0.483(3) 1.0173(9) 0.2890(10) 0.064(8) Uani 1 1 d . .
O1 O 0.406(3) 0.6221(10) 0.6788(6) 0.067(6) Uani 1 1 d . .
O2 O 0.262(3) 0.6663(7) 0.7439(6) 0.047(5) Uani 1 1 d . .
O3 O 0.978(3) 0.5459(10) 0.7037(11) 0.092(9) Uani 1 1 d . .
O4 O 0.713(3) 0.5727(10) 0.6692(7) 0.069(7) Uani 1 1 d . .
O5 O 0.691(3) 0.3862(8) 0.3477(6) 0.045(4) Uani 1 1 d . .
O6 O 0.968(3) 0.3367(10) 0.3494(8) 0.066(6) Uani 1 1 d . .
O7 O 0.370(3) 0.3917(8) 0.3214(6) 0.047(5) Uani 1 1 d . .
O8 O 0.229(3) 0.3440(7) 0.2577(7) 0.059(5) Uani 1 1 d . .
O9 O 0.271(3) 0.8757(9) 0.6545(6) 0.053(5) Uani 1 1 d . .
O10 O 0.003(3) 0.8294(9) 0.6558(6) 0.055(5) Uani 1 1 d . .
O11 O 0.736(2) 0.8515(8) 0.7520(5) 0.038(4) Uani 1 1 d . .
O12 O 0.604(3) 0.8854(7) 0.6849(6) 0.048(5) Uani 1 1 d . .
O13 O 0.250(3) 1.0735(9) 0.3370(5) 0.050(5) Uani 1 1 d . .
O14 O -0.006(3) 1.0364(9) 0.3018(8) 0.067(6) Uani 1 1 d . .
O15 O 0.714(3) 1.1683(8) 0.2645(6) 0.050(5) Uani 1 1 d . .
O16 O 0.559(3) 1.1201(6) 0.3214(6) 0.039(4) Uani 1 1 d . .
S1 S 0.6183(14) 0.4183(5) 0.4507(3) 0.086(3) Uani 1 1 d . .
S2 S 0.6206(13) 0.4999(5) 0.5836(3) 0.081(3) Uani 1 1 d . .
S3 S 0.3479(13) 1.0007(5) 0.4237(3) 0.075(3) Uani 1 1 d . .
S4 S 0.3527(11) 0.9151(5) 0.5548(3) 0.064(2) Uani 1 1 d . .
C61 C 0.024(5) 0.5158(12) 0.4961(10) 0.059(7) Uiso 1 1 d D .
C62 C 0.157(8) 0.575(3) 0.487(2) 0.20(3) Uiso 1 1 d D .
C63 C 0.303(15) 0.634(6) 0.501(5) 0.59(8) Uiso 1 1 d D .
C64 C 0.487(11) 0.678(3) 0.487(3) 0.30(5) Uiso 1 1 d D .
C65 C 0.573(9) 0.740(3) 0.462(2) 0.19(2) Uiso 1 1 d D .
C67 C 0.27(5) 0.572(19) 0.436(6) 0.4(4) Uiso 1 1 d D .
C71 C 0.020(4) 0.4073(10) 0.5375(9) 0.051(6) Uiso 1 1 d D .
C72 C 0.126(4) 0.3513(10) 0.5632(8) 0.062(6) Uiso 1 1 d D .
C73 C 0.006(6) 0.3228(17) 0.6052(12) 0.125(13) Uiso 1 1 d D .
C74 C -0.018(9) 0.353(2) 0.6554(15) 0.21(2) Uiso 1 1 d D .
C77 C 0.193(6) 0.2933(14) 0.5321(12) 0.118(12) Uiso 1 1 d D .
C81 C 0.958(9) 1.006(2) 0.508(2) 0.17(2) Uiso 1 1 d D .
C82 C 0.870(5) 1.0665(12) 0.5313(11) 0.080(9) Uiso 1 1 d D .
C83 C 0.913(9) 1.079(2) 0.5852(14) 0.18(2) Uiso 1 1 d D .
C84 C 0.97(3) 1.017(5) 0.614(5) 0.55(10) Uiso 1 1 d D .
C87 C 0.876(7) 1.1371(14) 0.5100(14) 0.142(15) Uiso 1 1 d D .
C88 C 0.896(9) 1.163(2) 0.4578(15) 0.19(2) Uiso 1 1 d D .
C91 C 0.927(6) 0.8844(19) 0.4600(15) 0.117(13) Uiso 1 1 d . .

loop_
_atom_site_aniso_label
_atom_site_aniso_U_11
_atom_site_aniso_U_22
_atom_site_aniso_U_33
_atom_site_aniso_U_23
_atom_site_aniso_U_13
_atom_site_aniso_U_12
B1 0.032(19) 0.11(2) 0.033(16) -0.017(14) 0.016(14) 0.039(18)
B2 0.011(14) 0.043(15) 0.07(2) -0.011(13) 0.015(15) -0.010(12)
B3 0.10(3) 0.11(3) 0.013(14) 0.001(15) -0.033(17) 0.03(2)
B4 0.13(3) 0.048(18) 0.08(2) -0.041(16) -0.09(2) 0.07(2)
C1 0.021(18) 0.20(4) 0.07(2) -0.11(2) 0.016(16) 0.00(2)
C2 0.06(2) 0.040(13) 0.11(2) -0.034(14) -0.02(2) 0.020(14)
C3 0.00(3) 1.0(3) 0.6(3) -0.4(3) 0.02(7) 0.03(7)
C4 0.010(10) 0.058(12) 0.036(12) -0.028(9) -0.014(10) 0.002(9)
C5 0.09(3) 0.075(17) 0.010(10) -0.026(10) -0.018(13) 0.052(17)
C6 0.06(2) 0.064(16) 0.08(2) -0.015(14) 0.029(17) 0.008(15)
C7 0.08(2) 0.032(12) 0.09(2) -0.010(12) -0.070(19) -0.020(12)
C8 0.10(3) 0.13(2) 0.043(17) -0.053(17) 0.04(2) -0.03(2)
C9 0.006(12) 0.11(2) 0.035(13) -0.016(13) 0.013(11) -0.007(13)
C10 0.10(3) 0.072(18) 0.033(13) -0.012(12) -0.054(17) 0.007(16)
C11 0.011(13) 0.082(18) 0.10(2) -0.028(16) -0.019(14) 0.025(12)
C12 0.041(15) 0.014(8) 0.042(11) 0.003(7) 0.026(11) -0.015(9)
C13 0.019(13) 0.078(16) 0.033(12) -0.022(11) 0.014(12) -0.003(12)
C14 0.10(3) 0.08(2) 0.10(2) -0.001(16) 0.03(2) -0.08(2)
C15 0.05(2) 0.14(2) 0.028(13) -0.015(14) -0.002(13) 0.068(19)
C16 0.011(13) 0.092(17) 0.054(14) 0.043(13) -0.001(11) -0.024(12)
C17 0.033(16) 0.065(15) 0.041(14) 0.025(11) -0.021(13) -0.007(12)
C18 0.050(18) 0.033(12) 0.050(15) 0.003(11) -0.011(14) -0.002(10)
C19 0.030(15) 0.12(2) 0.024(11) 0.021(12) 0.026(11) 0.019(15)
C20 0.019(11) 0.070(13) 0.015(9) 0.020(8) 0.004(9) -0.021(10)
C21 0.009(11) 0.091(16) 0.016(10) 0.035(10) 0.008(9) 0.016(11)
C22 0.006(12) 0.11(2) 0.10(2) 0.017(18) 0.021(15) 0.008(13)
C23 0.14(4) 0.19(4) 0.027(14) 0.055(18) -0.022(19) -0.14(3)
C24 0.006(9) 0.034(9) 0.009(7) 0.010(6) 0.005(7) 0.002(7)
C25 0.005(13) 0.14(2) 0.028(12) 0.043(14) 0.005(10) -0.005(14)
C26 0.022(14) 0.068(14) 0.036(13) -0.004(10) -0.014(11) -0.003(11)
C27 0.05(2) 0.085(17) 0.030(13) 0.031(12) -0.035(14) -0.016(15)
C28 0.004(10) 0.100(16) 0.013(9) 0.026(10) -0.003(8) -0.015(10)
C29 0.06(2) 0.062(18) 0.043(14) 0.004(12) -0.012(15) 0.052(18)
C30 0.023(14) 0.12(2) 0.034(13) 0.059(15) -0.017(12) -0.029(15)
C31 0.039(15) 0.052(13) 0.021(10) 0.015(9) -0.016(11) 0.006(11)
C32 0.039(16) 0.058(14) 0.030(11) 0.021(11) -0.029(12) -0.022(12)
C33 0.026(13) 0.034(11) 0.067(17) -0.003(11) -0.006(13) -0.010(10)
C34 0.019(17) 0.061(17) 0.19(4) 0.08(2) 0.05(2) 0.014(14)
C35 0.10(2) 0.012(9) 0.029(11) 0.002(8) -0.004(14) 0.003(11)
C36 0.07(3) 0.17(3) 0.07(2) -0.03(2) 0.046(19) -0.05(2)
C37 0.042(15) 0.035(10) 0.016(10) -0.002(7) 0.015(10) 0.006(10)
C38 0.037(16) 0.040(12) 0.09(2) 0.042(12) 0.001(15) -0.018(11)
N1 0.001(9) 0.091(13) 0.018(8) -0.001(8) 0.002(7) -0.005(9)
N2 0.031(13) 0.067(12) 0.018(9) 0.001(8) 0.014(9) 0.003(10)
N3 0.030(12) 0.050(11) 0.038(11) 0.020(9) -0.015(10) 0.009(9)
N4 0.032(14) 0.040(10) 0.12(2) 0.057(11) 0.024(14) -0.006(10)
O1 0.030(12) 0.140(15) 0.030(9) -0.040(9) 0.014(8) -0.003(11)
O2 0.065(14) 0.032(8) 0.043(9) -0.028(7) 0.023(10) -0.015(8)
O3 0.014(11) 0.110(15) 0.15(2) -0.032(15) -0.042(14) 0.005(10)
O4 0.027(11) 0.100(14) 0.080(15) -0.050(12) 0.038(11) -0.046(10)
O5 0.026(11) 0.071(11) 0.039(9) 0.006(8) 0.003(8) -0.008(8)
O6 0.030(12) 0.105(14) 0.064(14) 0.024(11) -0.008(11) 0.005(10)
O7 0.036(12) 0.066(10) 0.039(9) -0.014(7) 0.013(9) -0.005(9)
O8 0.071(14) 0.035(9) 0.069(13) 0.011(8) -0.024(12) -0.009(8)
O9 0.043(14) 0.078(12) 0.037(10) 0.034(9) 0.004(10) 0.034(11)
O10 0.031(13) 0.094(12) 0.041(10) 0.034(9) 0.007(10) 0.017(11)
O11 0.015(9) 0.079(10) 0.020(7) -0.001(7) 0.010(7) -0.005(8)
O12 0.054(13) 0.045(8) 0.046(11) -0.008(7) -0.029(10) -0.008(8)
O13 0.037(12) 0.092(12) 0.022(8) 0.023(8) -0.019(8) -0.028(10)
O14 0.052(15) 0.085(12) 0.065(13) 0.032(10) -0.008(13) 0.000(12)
O15 0.044(12) 0.059(10) 0.047(10) -0.002(8) 0.002(10) -0.015(9)
O16 0.058(13) 0.007(6) 0.051(9) -0.009(5) 0.002(9) -0.006(6)
S1 0.041(5) 0.153(8) 0.065(5) -0.061(5) -0.001(5) -0.010(6)
S2 0.025(4) 0.147(8) 0.071(6) -0.070(5) 0.012(4) -0.006(5)
S3 0.034(5) 0.143(8) 0.049(4) 0.040(5) -0.006(4) 0.005(5)
S4 0.022(4) 0.131(7) 0.039(4) 0.038(4) 0.005(4) 0.004(4)

loop_
_atom_type_symbol
_atom_type_description
_atom_type_scat_dispersion_real
_atom_type_scat_dispersion_imag
_atom_type_scat_source
C C 0.0033 0.0016 'International Tables Vol C Tables 4.2.6.8 and 6.1.1.4'
H H 0.0000 0.0000 'International Tables Vol C Tables 4.2.6.8 and 6.1.1.4'
B B 0.0013 0.0007 'International Tables Vol C Tables 4.2.6.8 and 6.1.1.4'
N N 0.0061 0.0033 'International Tables Vol C Tables 4.2.6.8 and 6.1.1.4'
O O 0.0106 0.0060 'International Tables Vol C Tables 4.2.6.8 and 6.1.1.4'
S S 0.1246 0.1234 'International Tables Vol C Tables 4.2.6.8 and 6.1.1.4'

loop_
_geom_angle_atom_site_label_1
_geom_angle_atom_site_label_2
_geom_angle_atom_site_label_3
_geom_angle
O4 B1 O1 105(3)
O4 B1 C1 109(2)
O1 B1 C1 109(2)
O4 B1 N1 100(2)
O1 B1 N1 102.3(16)
C1 B1 N1 129(3)
O7 B2 O5 111(2)
O7 B2 C7 112(2)
O5 B2 C7 111(2)
O7 B2 N2 104(2)
O5 B2 N2 102.1(19)
C7 B2 N2 116(2)
O12 B3 O9 115(3)
O12 B3 C20 118(3)
O9 B3 C20 109(2)
O12 B3 N3 101.0(19)
O9 B3 N3 97(3)
C20 B3 N3 115(2)
O16 B4 C26 125(3)
O16 B4 O13 116.7(19)
C26 B4 O13 102(3)
O16 B4 N4 105(3)
C26 B4 N4 107.2(19)
O13 B4 N4 96(2)
C2 C1 B1 120(2)
C2 C1 S2 122(2)
B1 C1 S2 117(2)
C3 C2 C1 94(3)
C9 C3 C2 125(8)
C9 C3 C4 101(9)
C2 C3 C4 134(4)
C5 C4 C61 117(2)
C5 C4 C71 118(2)
C61 C4 C71 104.1(19)
C5 C4 C3 103(4)
C61 C4 C3 109(6)
C71 C4 C3 105(7)
C8 C5 C6 117(3)
C8 C5 C4 118(2)
C6 C5 C4 125(3)
C5 C6 C7 102(3)
B2 C7 C6 131(2)
B2 C7 S1 117(2)
C6 C7 S1 112(2)
C5 C8 C9 100(2)
C5 C8 S1 116(2)
C9 C8 S1 143(3)
C3 C9 C8 117(6)
C3 C9 S2 106(6)
C8 C9 S2 135(3)
O3 C10 O4 121(3)
O3 C10 C11 132(3)
O4 C10 C11 107(3)
N1 C11 C10 109(2)
N1 C11 H11A 109.7
C10 C11 H11A 109.7
N1 C11 H11B 109.9
C10 C11 H11B 110.2
H11A C11 H11B 108.2
N1 C12 C13 100.8(15)
N1 C12 H12A 111.7
C13 C12 H12A 111.8
N1 C12 H12B 111.6
C13 C12 H12B 111.4
H12A C12 H12B 109.4
O2 C13 O1 131(3)
O2 C13 C12 112.8(19)
O1 C13 C12 116(2)
N1 C14 H14A 110.3
N1 C14 H14B 110.6
H14A C14 H14B 108.6
N1 C14 H14C 110.2
H14A C14 H14C 108.6
H14B C14 H14C 108.5
O6 C15 O5 119(3)
O6 C15 C16 121(2)
O5 C15 C16 119(3)
N2 C16 C15 98.2(19)
N2 C16 H16A 112.3
C15 C16 H16A 112.1
N2 C16 H16B 112.1
C15 C16 H16B 112.0
H16A C16 H16B 109.7
C18 C17 N2 103(2)
C18 C17 H17A 111.1
N2 C17 H17A 111.0
C18 C17 H17B 111.1
N2 C17 H17B 111.3
H17A C17 H17B 109.1
O8 C18 C17 124(2)
O8 C18 O7 117(2)
C17 C18 O7 119(2)
N2 C19 H19A 109.3
N2 C19 H19B 109.5
H19A C19 H19B 109.5
N2 C19 H19C 109.5
H19A C19 H19C 109.5
H19B C19 H19C 109.5
C21 C20 B3 127(2)
C21 C20 S4 112.4(14)
B3 C20 S4 119(2)
C20 C21 C22 114(2)
C28 C22 C21 114(2)
C28 C22 C23 109(3)
C21 C22 C23 137(2)
C81 C23 C24 111(4)
C81 C23 C91 128(4)
C24 C23 C91 114(2)
C81 C23 C22 102(3)
C24 C23 C22 89(2)
C91 C23 C22 105(2)
C27 C24 C25 107.2(19)
C27 C24 C23 119.7(16)
C25 C24 C23 131(2)
C24 C25 C26 121(2)
C25 C26 B4 132(3)
C25 C26 S3 101.6(16)
B4 C26 S3 125(2)
C24 C27 C28 108(2)
C24 C27 S3 117.1(16)
C28 C27 S3 134(2)
C22 C28 C27 113(2)
C22 C28 S4 106.5(18)
C27 C28 S4 141(2)
O10 C29 C30 134(4)
O10 C29 O9 122(2)
C30 C29 O9 104(3)
C29 C30 N3 118(3)
C29 C30 H30A 108.2
N3 C30 H30A 108.0
C29 C30 H30B 107.5
N3 C30 H30B 107.6
H30A C30 H30B 107.2
N3 C31 C32 109.4(17)
N3 C31 H31A 109.7
C32 C31 H31A 110.0
N3 C31 H31B 109.9
C32 C31 H31B 109.7
H31A C31 H31B 108.2
O11 C32 O12 127(2)
O11 C32 C31 128.1(19)
O12 C32 C31 105.1(18)
N3 C33 H33A 109.4
N3 C33 H33B 109.4
H33A C33 H33B 109.5
N3 C33 H33C 109.6
H33A C33 H33C 109.5
H33B C33 H33C 109.5
O14 C34 O13 126(4)
O14 C34 C35 118(4)
O13 C34 C35 115(3)
C34 C35 N4 104(2)
C34 C35 H35A 110.5
N4 C35 H35A 111.1
C34 C35 H35B 111.0
N4 C35 H35B 111.3
H35A C35 H35B 109.2
C37 C36 N4 114(3)
C37 C36 H36A 108.8
N4 C36 H36A 108.5
C37 C36 H36B 108.9
N4 C36 H36B 109.1
H36A C36 H36B 107.7
O15 C37 O16 117.4(18)
O15 C37 C36 134(2)
O16 C37 C36 107(2)
N4 C38 H38A 109.8
N4 C38 H38B 109.5
H38A C38 H38B 109.4
N4 C38 H38C 109.4
H38A C38 H38C 109.3
H38B C38 H38C 109.4
C11 N1 C14 102(2)
C11 N1 C12 122(2)
C14 N1 C12 114(2)
C11 N1 B1 104(2)
C14 N1 B1 103(2)
C12 N1 B1 109.6(16)
C19 N2 C17 108(2)
C19 N2 C16 106.2(17)
C17 N2 C16 111.2(19)
C19 N2 B2 123.2(19)
C17 N2 B2 102.4(18)
C16 N2 B2 106.1(19)
C31 N3 C33 114(2)
C31 N3 C30 110(2)
C33 N3 C30 120(2)
C31 N3 B3 101.3(18)
C33 N3 B3 110(2)
C30 N3 B3 99(2)
C36 N4 C38 116(2)
C36 N4 B4 93(2)
C38 N4 B4 125(2)
C36 N4 C35 103(2)
C38 N4 C35 110.2(18)
B4 N4 C35 107(2)
C13 O1 B1 111(2)
C10 O4 B1 115(2)
C15 O5 B2 110(2)
C18 O7 B2 107.3(19)
C29 O9 B3 119(2)
C32 O12 B3 118(2)
C34 O13 B4 118(2)
B4 O16 C37 117.4(19)
C8 S1 C7 92(2)
C1 S2 C9 91.1(15)
C27 S3 C26 92.3(14)
C20 S4 C28 91.9(10)
C4 C61 C62 103(3)
C61 C62 C63 157(7)
C61 C62 C67 115(10)
C63 C62 C67 84(10)
C62 C63 C64 149(10)
C65 C64 C63 149(9)
C72 C71 C4 114(2)
C77 C72 C71 118(2)
C77 C72 C73 108(2)
C71 C72 C73 110(2)
C74 C73 C72 126(3)
C23 C81 C82 124(5)
C81 C82 C83 118(4)
C81 C82 C87 125(4)
C83 C82 C87 102(3)
C82 C83 C84 114(7)
C88 C87 C82 132(3)

loop_
_geom_bond_atom_site_label_1
_geom_bond_atom_site_label_2
_geom_bond_distance
B1 O4 1.53(4)
B1 O1 1.57(3)
B1 C1 1.58(4)
B1 N1 1.62(4)
B2 O7 1.44(4)
B2 O5 1.52(3)
B2 C7 1.56(4)
B2 N2 1.71(3)
B3 O12 1.47(4)
B3 O9 1.56(5)
B3 C20 1.61(4)
B3 N3 1.65(4)
B4 O16 1.28(5)
B4 C26 1.54(4)
B4 O13 1.61(5)
B4 N4 1.67(4)
C1 C2 1.49(4)
C1 S2 1.66(3)
C2 C3 1.47(16)
C3 C9 1.40(9)
C3 C4 1.71(13)
C4 C5 1.45(3)
C4 C61 1.53(4)
C4 C71 1.64(4)
C5 C8 1.43(5)
C5 C6 1.41(4)
C6 C7 1.53(5)
C7 S1 1.78(3)
C8 C9 1.57(3)
C8 S1 1.55(3)
C9 S2 1.71(3)
C10 O3 1.19(4)
C10 O4 1.36(3)
C10 C11 1.54(5)
C11 N1 1.48(3)
C11 H11A 0.9700
C11 H11B 0.9700
C12 N1 1.52(3)
C12 C13 1.60(3)
C12 H12A 0.9700
C12 H12B 0.9700
C13 O2 1.20(3)
C13 O1 1.31(3)
C14 N1 1.50(3)
C14 H14A 0.9691
C14 H14B 0.9692
C14 H14C 0.9687
C15 O6 1.27(4)
C15 O5 1.34(3)
C15 C16 1.59(4)
C16 N2 1.59(3)
C16 H16A 0.9700
C16 H16B 0.9700
C17 C18 1.40(3)
C17 N2 1.55(3)
C17 H17A 0.9700
C17 H17B 0.9700
C18 O8 1.23(3)
C18 O7 1.43(3)
C19 N2 1.47(3)
C19 H19A 0.9600
C19 H19B 0.9600
C19 H19C 0.9600
C20 C21 1.26(3)
C20 S4 1.73(2)
C21 C22 1.44(4)
C22 C28 1.36(3)
C22 C23 1.80(4)
C23 C81 1.49(6)
C23 C24 1.61(5)
C23 C91 1.65(6)
C24 C27 1.30(4)
C24 C25 1.40(3)
C25 C26 1.43(3)
C26 S3 1.79(3)
C27 C28 1.46(3)
C27 S3 1.70(3)
C28 S4 1.79(2)
C29 O10 1.14(4)
C29 C30 1.37(4)
C29 O9 1.33(4)
C30 N3 1.52(3)
C30 H30A 0.9700
C30 H30B 0.9700
C31 N3 1.42(3)
C31 C32 1.58(3)
C31 H31A 0.9700
C31 H31B 0.9700
C32 O11 1.19(3)
C32 O12 1.28(3)
C33 N3 1.51(3)
C33 H33A 0.9600
C33 H33B 0.9600
C33 H33C 0.9600
C34 O14 1.18(4)
C34 O13 1.31(5)
C34 C35 1.43(4)
C35 N4 1.68(4)
C35 H35A 0.9700
C35 H35B 0.9700
C36 C37 1.32(4)
C36 N4 1.51(4)
C36 H36A 0.9700
C36 H36B 0.9700
C37 O15 1.23(3)
C37 O16 1.31(2)
C38 N4 1.55(3)
C38 H38A 0.9611
C38 H38B 0.9610
C38 H38C 0.9610
C61 C62 1.567(16)
C62 C63 1.65(3)
C62 C67 1.67(13)
C63 C64 1.66(4)
C64 C65 1.579(17)
C71 C72 1.554(19)
C72 C77 1.55(2)
C72 C73 1.56(2)
C73 C74 1.53(2)
C81 C82 1.55(2)
C82 C83 1.55(2)
C82 C87 1.56(2)
C83 C84 1.56(3)
C87 C88 1.55(2)

loop_
_geom_hbond_atom_site_label_D
_geom_hbond_atom_site_label_H
_geom_hbond_atom_site_label_A
_geom_hbond_distance_DH
_geom_hbond_distance_HA
_geom_hbond_distance_DA
_geom_hbond_angle_DHA
_geom_hbond_site_symmetry_A
C12 H12A O6 0.97 2.62 3.40(3) 137.9 2_465
C12 H12B O3 0.97 2.65 3.26(3) 121.1 1_455
C14 H14B O3 0.97 2.69 3.55(5) 147.8 1_455
C16 H16A O15 0.97 2.43 3.35(3) 157.4 1_545
C16 H16A O16 0.97 2.62 3.32(3) 129.2 1_545
C17 H17A O2 0.97 2.51 3.24(3) 132.3 2_564
C17 H17A O15 0.97 2.50 3.28(3) 137.3 1_545
C17 H17B O11 0.97 2.46 3.26(3) 139.2 2_464
C19 H19B O16 0.96 2.65 3.47(3) 143.2 1_545
C30 H30B O2 0.97 2.50 3.43(3) 161.4 .
C31 H31A O8 0.97 2.41 3.28(3) 147.9 2_565
C31 H31B O2 0.97 2.58 3.27(3) 128.1 .
C31 H31B O15 0.97 2.29 3.11(3) 141.6 2_475
C33 H33A O10 0.96 2.50 3.39(3) 152.9 1_655
C35 H35A O12 0.97 2.53 3.41(3) 150.4 2_474
C36 H36B O11 0.97 2.18 2.87(4) 126.8 2_474
C38 H38C O14 0.96 2.60 3.47(3) 149.8 1_655

loop_
_geom_torsion_atom_site_label_1
_geom_torsion_atom_site_label_2
_geom_torsion_atom_site_label_3
_geom_torsion_atom_site_label_4
_geom_torsion
O4 B1 C1 C2 -170(3)
O1 B1 C1 C2 -56(5)
N1 B1 C1 C2 68(5)
O4 B1 C1 S2 23(4)
O1 B1 C1 S2 137(3)
N1 B1 C1 S2 -98(4)
B1 C1 C2 C3 -173(9)
S2 C1 C2 C3 -7(10)
C1 C2 C3 C9 -1(18)
C1 C2 C3 C4 -177(18)
C9 C3 C4 C5 2(12)
C2 C3 C4 C5 179(17)
C9 C3 C4 C61 -123(9)
C2 C3 C4 C61 54(21)
C9 C3 C4 C71 126(10)
C2 C3 C4 C71 -57(20)
C61 C4 C5 C8 123(3)
C71 C4 C5 C8 -111(3)
C3 C4 C5 C8 3(8)
C61 C4 C5 C6 -61(4)
C71 C4 C5 C6 64(3)
C3 C4 C5 C6 179(8)
C8 C5 C6 C7 -9(4)
C4 C5 C6 C7 175(3)
O7 B2 C7 C6 43(4)
O5 B2 C7 C6 168(3)
N2 B2 C7 C6 -76(4)
O7 B2 C7 S1 -147.7(18)
O5 B2 C7 S1 -23(3)
N2 B2 C7 S1 93(2)
C5 C6 C7 B2 179(3)
C5 C6 C7 S1 9(3)
C6 C5 C8 C9 177(2)
C4 C5 C8 C9 -7(4)
C6 C5 C8 S1 5(5)
C4 C5 C8 S1 -179(2)
C2 C3 C9 C8 176(12)
C4 C3 C9 C8 -7(14)
C2 C3 C9 S2 8(19)
C4 C3 C9 S2 -175(7)
C5 C8 C9 C3 9(11)
S1 C8 C9 C3 177(11)
C5 C8 C9 S2 173(3)
S1 C8 C9 S2 -19(7)
O3 C10 C11 N1 162(3)
O4 C10 C11 N1 -6(3)
N1 C12 C13 O2 179(2)
N1 C12 C13 O1 6(3)
O6 C15 C16 N2 -179(2)
O5 C15 C16 N2 12(3)
N2 C17 C18 O8 -165(3)
N2 C17 C18 O7 13(3)
O12 B3 C20 C21 27(4)
O9 B3 C20 C21 160(3)
N3 B3 C20 C21 -92(4)
O12 B3 C20 S4 -139(2)
O9 B3 C20 S4 -6(3)
N3 B3 C20 S4 102(3)
B3 C20 C21 C22 -175(3)
S4 C20 C21 C22 -8(3)
C20 C21 C22 C28 9(4)
C20 C21 C22 C23 -172(3)
C28 C22 C23 C81 119(4)
C21 C22 C23 C81 -60(6)
C28 C22 C23 C24 8(3)
C21 C22 C23 C24 -171(4)
C28 C22 C23 C91 -106(3)
C21 C22 C23 C91 75(4)
C81 C23 C24 C27 -118(3)
C91 C23 C24 C27 91(3)
C22 C23 C24 C27 -16(3)
C81 C23 C24 C25 79(4)
C91 C23 C24 C25 -73(3)
C22 C23 C24 C25 -179(3)
C27 C24 C25 C26 3(4)
C23 C24 C25 C26 167(3)
C24 C25 C26 B4 172(2)
C24 C25 C26 S3 2(3)
O16 B4 C26 C25 -33(5)
O13 B4 C26 C25 -169(3)
N4 B4 C26 C25 91(4)
O16 B4 C26 S3 135(3)
O13 B4 C26 S3 -1(3)
N4 B4 C26 S3 -101(3)
C25 C24 C27 C28 -176(2)
C23 C24 C27 C28 18(3)
C25 C24 C27 S3 -7(3)
C23 C24 C27 S3 -174(2)
C21 C22 C28 C27 179(2)
C23 C22 C28 C27 0(4)
C21 C22 C28 S4 -5(3)
C23 C22 C28 S4 176(2)
C24 C27 C28 C22 -10(3)
S3 C27 C28 C22 -176(3)
C24 C27 C28 S4 176(2)
S3 C27 C28 S4 10(5)
O10 C29 C30 N3 -169(3)
O9 C29 C30 N3 6(3)
N3 C31 C32 O11 -166(3)
N3 C31 C32 O12 16(3)
O14 C34 C35 N4 -173(2)
O13 C34 C35 N4 8(3)
N4 C36 C37 O15 176(3)
N4 C36 C37 O16 -21(4)
C10 C11 N1 C14 125(2)
C10 C11 N1 C12 -107(2)
C10 C11 N1 B1 18(3)
C13 C12 N1 C11 117(2)
C13 C12 N1 C14 -119(2)
C13 C12 N1 B1 -5(2)
O4 B1 N1 C11 -22(2)
O1 B1 N1 C11 -130(2)
C1 B1 N1 C11 103(3)
O4 B1 N1 C14 -128(2)
O1 B1 N1 C14 124(3)
C1 B1 N1 C14 -3(4)
O4 B1 N1 C12 110.3(19)
O1 B1 N1 C12 2(3)
C1 B1 N1 C12 -125(3)
C18 C17 N2 C19 113(2)
C18 C17 N2 C16 -131(2)
C18 C17 N2 B2 -18(3)
C15 C16 N2 C19 -150.8(19)
C15 C16 N2 C17 92(2)
C15 C16 N2 B2 -18(2)
O7 B2 N2 C19 -102(3)
O5 B2 N2 C19 143(2)
C7 B2 N2 C19 22(4)
O7 B2 N2 C17 19(2)
O5 B2 N2 C17 -96(2)
C7 B2 N2 C17 143(2)
O7 B2 N2 C16 136.1(19)
O5 B2 N2 C16 20(2)
C7 B2 N2 C16 -101(2)
C32 C31 N3 C33 95(2)
C32 C31 N3 C30 -127(2)
C32 C31 N3 B3 -23(3)
C29 C30 N3 C31 90(2)
C29 C30 N3 C33 -135(2)
C29 C30 N3 B3 -15(3)
O12 B3 N3 C31 21(3)
O9 B3 N3 C31 -96(2)
C20 B3 N3 C31 149(3)
O12 B3 N3 C33 -100(3)
O9 B3 N3 C33 143(2)
C20 B3 N3 C33 28(4)
O12 B3 N3 C30 134(3)
O9 B3 N3 C30 16(2)
C20 B3 N3 C30 -98(3)
C37 C36 N4 C38 -114(3)
C37 C36 N4 B4 18(3)
C37 C36 N4 C35 126(3)
O16 B4 N4 C36 -9(3)
C26 B4 N4 C36 -145(3)
O13 B4 N4 C36 110(2)
O16 B4 N4 C38 115(2)
C26 B4 N4 C38 -21(4)
O13 B4 N4 C38 -125(2)
O16 B4 N4 C35 -114(2)
C26 B4 N4 C35 110(3)
O13 B4 N4 C35 6(2)
C34 C35 N4 C36 -106(2)
C34 C35 N4 C38 130(2)
C34 C35 N4 B4 -9(2)
O2 C13 O1 B1 -177(3)
C12 C13 O1 B1 -5(3)
O4 B1 O1 C13 -103(2)
C1 B1 O1 C13 141(3)
N1 B1 O1 C13 2(3)
O3 C10 O4 B1 -179(3)
C11 C10 O4 B1 -10(3)
O1 B1 O4 C10 126(2)
C1 B1 O4 C10 -117(3)
N1 B1 O4 C10 20(3)
O6 C15 O5 B2 -167(2)
C16 C15 O5 B2 2(3)
O7 B2 O5 C15 -124(2)
C7 B2 O5 C15 111(2)
N2 B2 O5 C15 -14(3)
O8 C18 O7 B2 179(2)
C17 C18 O7 B2 0(3)
O5 B2 O7 C18 97(2)
C7 B2 O7 C18 -138(2)
N2 B2 O7 C18 -13(2)
O10 C29 O9 B3 -176(3)
C30 C29 O9 B3 9(3)
O12 B3 O9 C29 -123(3)
C20 B3 O9 C29 103(3)
N3 B3 O9 C29 -17(3)
O11 C32 O12 B3 -178(3)
C31 C32 O12 B3 0(3)
O9 B3 O12 C32 90(3)
C20 B3 O12 C32 -140(3)
N3 B3 O12 C32 -13(4)
O14 C34 O13 B4 177(3)
C35 C34 O13 B4 -5(3)
O16 B4 O13 C34 109(3)
C26 B4 O13 C34 -110(2)
N4 B4 O13 C34 -1(3)
C26 B4 O16 C37 124(3)
O13 B4 O16 C37 -106(3)
N4 B4 O16 C37 -1(3)
O15 C37 O16 B4 180(2)
C36 C37 O16 B4 13(4)
C5 C8 S1 C7 1(3)
C9 C8 S1 C7 -166(5)
B2 C7 S1 C8 -178(2)
C6 C7 S1 C8 -6(2)
C2 C1 S2 C9 11(4)
B1 C1 S2 C9 177(3)
C3 C9 S2 C1 -9(9)
C8 C9 S2 C1 -174(4)
C24 C27 S3 C26 8(2)
C28 C27 S3 C26 172(3)
C25 C26 S3 C27 -5(2)
B4 C26 S3 C27 -176(2)
C21 C20 S4 C28 5(2)
B3 C20 S4 C28 173(2)
C22 C28 S4 C20 1(2)
C27 C28 S4 C20 175(3)
C5 C4 C61 C62 -65(4)
C71 C4 C61 C62 163(3)
C3 C4 C61 C62 52(7)
C4 C61 C62 C63 -67(20)
C4 C61 C62 C67 77(16)
C61 C62 C63 C64 144(17)
C67 C62 C63 C64 -4(23)
C62 C63 C64 C65 89(27)
C5 C4 C71 C72 56(3)
C61 C4 C71 C72 -171.9(18)
C3 C4 C71 C72 -57(5)
C4 C71 C72 C77 -83(3)
C4 C71 C72 C73 153(2)
C77 C72 C73 C74 151(4)
C71 C72 C73 C74 -79(5)
C24 C23 C81 C82 39(5)
C91 C23 C81 C82 -174(3)
C22 C23 C81 C82 -54(5)
C23 C81 C82 C83 125(5)
C23 C81 C82 C87 -105(6)
C81 C82 C83 C84 -25(11)
C87 C82 C83 C84 -165(9)
C81 C82 C87 C88 26(9)
C83 C82 C87 C88 162(6)
